data_7710445
loop_
_publ_author_name
'Lahiri, Goutam Kumar'
'Bera, Sudip Kumar'
'Arya, Yogita'
'Jimenez-Aparicio, Reyes'
'Priego, Jose Luis'

_publ_section_title
;
 Bidirectional noninnocence of hinge like deprotonated bis-lawsone on
 selective ruthenium platform. A function of varying ancillary ligands
;
_journal_name_full 'Dalton Transactions'
_journal_paper_doi 10.1039/D2DT01466A
_journal_year 2022
_chemical_formula_moiety 'C42 H26 N6 O6 Ru'
_chemical_formula_sum 'C42 H26 N6 O6 Ru'
_chemical_formula_weight 811.76
_space_group_crystal_system triclinic
_space_group_IT_number 2
_space_group_name_Hall '-P 1'
_space_group_name_H-M_alt 'P -1'
_atom_sites_solution_hydrogens geom
_atom_sites_solution_primary dual
_audit_creation_date 2022-02-08
_audit_creation_method
;
Olex2 1.3
(compiled 2020.11.12 svn.r5f609507 for OlexSys, GUI svn.r6272)
;
_audit_update_record
;
2022-04-25 deposited with the CCDC.	2022-06-08 downloaded from the CCDC.
;
_cell_angle_alpha 101.563(2)
_cell_angle_beta 93.856(2)
_cell_angle_gamma 117.094(3)
_cell_formula_units_Z 2
_cell_length_a 10.5921(2)
_cell_length_b 10.6083(3)
_cell_length_c 17.9619(4)
_cell_measurement_reflns_used 31766
_cell_measurement_temperature 150.00(10)
_cell_measurement_theta_max 30.6430
_cell_measurement_theta_min 2.2030
_cell_volume 1731.00(9)
_computing_cell_refinement 'CrysAlisPro 1.171.41.93a (Rigaku OD, 2020)'
_computing_data_collection 'CrysAlisPro 1.171.41.93a (Rigaku OD, 2020)'
_computing_data_reduction 'CrysAlisPro 1.171.41.93a (Rigaku OD, 2020)'
_computing_molecular_graphics 'Olex2 1.3 (Dolomanov et al., 2009)'
_computing_publication_material 'Olex2 1.3 (Dolomanov et al., 2009)'
_computing_structure_refinement 'SHELXL 2018/3 (Sheldrick, 2015)'
_computing_structure_solution 'SHELXT 2018/2 (Sheldrick, 2018)'
_diffrn_ambient_environment N~2~
_diffrn_ambient_temperature 150.00(10)
_diffrn_detector 'CCD plate'
_diffrn_measured_fraction_theta_full 0.999
_diffrn_measured_fraction_theta_max 0.999
_diffrn_measurement_details
;
List of Runs (angles in degrees, time in seconds):

  # Type    Start    End  Width  t~exp~   \w     \q     \k     \f   Frames
#--------------------------------------------------------------------------
  1  \f   -339.92  20.08   0.80    1.00  15.81  -9.84 -59.25    --   450
  2  \w    -65.46   0.14   0.80    1.00    --  -19.34  94.56 145.16   82
  3  \w    -60.89  -0.09   0.80    1.00    --  -14.77  94.56 -34.84   76
  4  \w   -100.81  15.19   0.80    1.00    --   -9.84 -59.25 -51.92  145
  5  \w   -100.81  15.19   0.80    1.00    --   -9.84 -59.25 164.08  145
  6  \w    -65.46   0.14   0.80    1.00    --  -19.34  94.56  73.16   82
  7  \w    -65.46   0.14   0.80    1.00    --  -19.34  94.56   1.16   82
  8  \f   -349.63  10.09   0.80    1.00   6.61  -9.84 -31.50    --   450
  9  \w   -100.81  15.19   0.80    1.00    --   -9.84 -59.25  20.08  145
 10  \f    -10.27 349.73   0.80    1.00  81.02  -9.84  31.50    --   450
;
_diffrn_measurement_device 'abstract diffractometer'
_diffrn_measurement_device_type 'Saxi-CrysAlisPro-abstract goniometer imported SAXI images'
_diffrn_measurement_method '\w and \f scans'
_diffrn_orient_matrix_type 'CrysAlisPro convention (1999,Acta A55,543-557)'
_diffrn_orient_matrix_UB_11 0.0072854000
_diffrn_orient_matrix_UB_12 0.0024567000
_diffrn_orient_matrix_UB_13 -0.0387246000
_diffrn_orient_matrix_UB_21 0.0534236000
_diffrn_orient_matrix_UB_22 0.0747601000
_diffrn_orient_matrix_UB_23 0.0131535000
_diffrn_orient_matrix_UB_31 0.0542599000
_diffrn_orient_matrix_UB_32 -0.0213319000
_diffrn_orient_matrix_UB_33 0.0027536000
_diffrn_radiation_monochromator graphite
_diffrn_radiation_probe x-ray
_diffrn_radiation_type 'Mo K\a'
_diffrn_radiation_wavelength 0.71073
_diffrn_reflns_av_R_equivalents 0.0880
_diffrn_reflns_av_unetI/netI 0.0374
_diffrn_reflns_Laue_measured_fraction_full 0.999
_diffrn_reflns_Laue_measured_fraction_max 0.999
_diffrn_reflns_limit_h_max 12
_diffrn_reflns_limit_h_min -12
_diffrn_reflns_limit_k_max 12
_diffrn_reflns_limit_k_min -12
_diffrn_reflns_limit_l_max 21
_diffrn_reflns_limit_l_min -21
_diffrn_reflns_number 79313
_diffrn_reflns_point_group_measured_fraction_full 0.999
_diffrn_reflns_point_group_measured_fraction_max 0.999
_diffrn_reflns_theta_full 24.999
_diffrn_reflns_theta_max 24.999
_diffrn_reflns_theta_min 2.233
_diffrn_source 'fine-focus sealed X-ray tube'
_diffrn_source_type 'Enhance (Mo) X-ray Source'
_exptl_absorpt_coefficient_mu 0.514
_exptl_absorpt_correction_T_max 1.00000
_exptl_absorpt_correction_T_min 0.56621
_exptl_absorpt_correction_type multi-scan
_exptl_absorpt_process_details
;
CrysAlisPro 1.171.41.93a (Rigaku Oxford Diffraction, 2020)
Empirical absorption correction using spherical harmonics,
implemented in SCALE3 ABSPACK scaling algorithm.
;
_exptl_crystal_colour 'metallic dark violet'
_exptl_crystal_colour_lustre metallic
_exptl_crystal_colour_modifier dark
_exptl_crystal_colour_primary violet
_exptl_crystal_density_diffrn 1.557
_exptl_crystal_description block
_exptl_crystal_F_000 824
_exptl_crystal_size_max 0.59
_exptl_crystal_size_mid 0.58
_exptl_crystal_size_min 0.56
_refine_diff_density_max 4.079
_refine_diff_density_min -1.365
_refine_diff_density_rms 0.169
_refine_ls_extinction_method none
_refine_ls_goodness_of_fit_ref 1.071
_refine_ls_hydrogen_treatment constr
_refine_ls_matrix_type full
_refine_ls_number_parameters 496
_refine_ls_number_reflns 6103
_refine_ls_number_restraints 0
_refine_ls_restrained_S_all 1.071
_refine_ls_R_factor_all 0.0719
_refine_ls_R_factor_gt 0.0677
_refine_ls_shift/su_max 0.000
_refine_ls_shift/su_mean 0.000
_refine_ls_structure_factor_coef Fsqd
_refine_ls_weighting_details 'w=1/[\s^2^(Fo^2^)+(0.1423P)^2^+4.8469P] where P=(Fo^2^+2Fc^2^)/3'
_refine_ls_weighting_scheme calc
_refine_ls_wR_factor_gt 0.1969
_refine_ls_wR_factor_ref 0.2025
_reflns_Friedel_coverage 0.000
_reflns_number_gt 5591
_reflns_number_total 6103
_reflns_threshold_expression 'I > 2\s(I)'
_cod_data_source_file d2dt01466a2.cif
_cod_data_source_block 3
_cod_original_cell_volume 1731.00(8)
_cod_database_code 7710445
_shelx_shelxl_version_number 2018/3
_shelx_space_group_comment
;
The symmetry employed for this shelxl refinement is uniquely defined
by the following loop, which should always be used as a source of
symmetry information in preference to the above space-group names.
They are only intended as comments.
;
_shelx_estimated_absorpt_t_max 0.762
_shelx_estimated_absorpt_t_min 0.751
_reflns_odcompleteness_completeness 80.13
_reflns_odcompleteness_iscentric 1
_reflns_odcompleteness_theta 36.79
_olex2_refinement_description
;
1. Fixed Uiso
 At 1.2 times of:
  All C(H) groups
2.a Aromatic/amide H refined with riding coordinates:
 C32(H32), C25(H25), C17(H17), C33(H33), C13(H13), C22(H22), C27(H27),
 C35(H35), C38(H38), C24(H24), C20(H20), C34(H34), C31(H31), C19(H19), C23(H23),
  C42(H42), C18(H18), C29(H29), C41(H41), C39(H39), C16(H16), C40(H40),
 C30(H30), C28(H28), C14(H14), C15(H15)
;
_smtbx_masks_void_probe_radius 1.2
_smtbx_masks_void_truncation_radius 1.2
_olex2_submission_special_instructions 'No special instructions were received'
_oxdiff_exptl_absorpt_empirical_details
;
Empirical correction (ABSPACK) includes:
- Absorption correction using spherical harmonics
- Frame scaling
- Detector area scaling
;
_oxdiff_exptl_absorpt_empirical_full_max 2.039
_oxdiff_exptl_absorpt_empirical_full_min 0.271

loop_
_space_group_symop_operation_xyz
'x, y, z'
'-x, -y, -z'

loop_
_atom_site_label
_atom_site_type_symbol
_atom_site_fract_x
_atom_site_fract_y
_atom_site_fract_z
_atom_site_U_iso_or_equiv
_atom_site_adp_type
_atom_site_occupancy
_atom_site_site_symmetry_order
_atom_site_calc_flag
_atom_site_refinement_flags_posn
_atom_site_refinement_flags_adp
_atom_site_refinement_flags_occupancy
_atom_site_disorder_assembly
_atom_site_disorder_group
Ru1 Ru 0.53885(4) 0.28677(4) 0.75151(2) 0.01937(19) Uani 1 1 d . . . . .
O2 O 0.6210(4) 0.5122(4) 0.7796(2) 0.0248(8) Uani 1 1 d . . . . .
O1 O 0.7300(4) 0.3277(4) 0.7116(2) 0.0231(7) Uani 1 1 d . . . . .
N3 N 0.4659(4) 0.0776(5) 0.6986(2) 0.0227(9) Uani 1 1 d . . . . .
N1 N 0.4444(4) 0.2682(5) 0.6450(2) 0.0220(9) Uani 1 1 d . . . . .
N4 N 0.6286(4) 0.3032(4) 0.8589(2) 0.0195(8) Uani 1 1 d . . . . .
O6 O 0.6632(4) 0.6407(5) 0.9297(2) 0.0377(9) Uani 1 1 d . . . . .
N6 N 0.4142(5) 0.3011(5) 0.8864(3) 0.0272(9) Uani 1 1 d . . . . .
N5 N 0.3870(4) 0.2724(4) 0.8121(2) 0.0231(9) Uani 1 1 d . . . . .
N2 N 0.4141(5) 0.0301(5) 0.6257(3) 0.0281(10) Uani 1 1 d . . . . .
O5 O 1.1227(4) 0.7448(6) 0.7967(3) 0.0519(13) Uani 1 1 d . . . . .
O4 O 0.9514(6) 0.7987(5) 0.6704(3) 0.0524(13) Uani 1 1 d . . . . .
O3 O 0.6975(5) 0.2187(4) 0.5592(2) 0.0436(11) Uani 1 1 d . . . . .
C21 C 0.4013(6) 0.1362(6) 0.5952(3) 0.0290(12) Uani 1 1 d . . . . .
C36 C 0.5504(6) 0.3198(6) 0.9131(3) 0.0287(12) Uani 1 1 d . . . . .
C7 C 0.8710(5) 0.6337(5) 0.7809(3) 0.0244(10) Uani 1 1 d . . . . .
C3 C 0.8073(6) 0.4490(6) 0.5307(3) 0.0289(11) Uani 1 1 d . . . . .
C11 C 1.0354(6) 0.7995(6) 0.9093(3) 0.0277(11) Uani 1 1 d . . . . .
C9 C 0.7703(5) 0.6647(5) 0.9007(3) 0.0250(11) Uani 1 1 d . . . . .
C6 C 0.8523(5) 0.5679(6) 0.6971(3) 0.0259(11) Uani 1 1 d . . . . .
C5 C 0.9012(6) 0.6665(6) 0.6462(3) 0.0298(12) Uani 1 1 d . . . . .
C32 C 0.7585(5) 0.3158(6) 0.8828(3) 0.0249(10) Uani 1 1 d . . . . .
H32 H 0.813878 0.302504 0.845502 0.030 Uiso 1 1 calc R U . . .
C26 C 0.4910(5) -0.0243(5) 0.7302(3) 0.0232(10) Uani 1 1 d . . . . .
C1 C 0.7801(5) 0.4202(5) 0.6687(3) 0.0221(10) Uani 1 1 d . . . . .
C37 C 0.2505(5) 0.2602(6) 0.7834(3) 0.0237(10) Uani 1 1 d . . . . .
C12 C 1.0167(6) 0.7285(6) 0.8257(3) 0.0308(12) Uani 1 1 d . . . . .
C25 C 0.4328(5) 0.3725(6) 0.6182(3) 0.0250(11) Uani 1 1 d . . . . .
H25 H 0.461902 0.465241 0.652773 0.030 Uiso 1 1 calc R U . . .
C17 C 0.9372(6) 0.8217(6) 1.0256(3) 0.0320(12) Uani 1 1 d . . . . .
H17 H 0.856608 0.793610 1.051108 0.038 Uiso 1 1 calc R U . . .
C10 C 0.9173(6) 0.7623(6) 0.9464(3) 0.0266(11) Uani 1 1 d . . . . .
C2 C 0.7561(6) 0.3515(6) 0.5830(3) 0.0284(11) Uani 1 1 d . . . . .
C33 C 0.8120(6) 0.3472(6) 0.9594(3) 0.0277(11) Uani 1 1 d . . . . .
H33 H 0.904358 0.357101 0.974797 0.033 Uiso 1 1 calc R U . . .
C8 C 0.7523(5) 0.5987(5) 0.8162(3) 0.0226(10) Uani 1 1 d . . . . .
C13 C 0.7840(7) 0.3891(7) 0.4517(3) 0.0376(13) Uani 1 1 d . . . . .
H13 H 0.731849 0.285785 0.430824 0.045 Uiso 1 1 calc R U . . .
C22 C 0.3447(7) 0.1034(7) 0.5185(3) 0.0386(14) Uani 1 1 d . . . . .
H22 H 0.313546 0.008937 0.485198 0.046 Uiso 1 1 calc R U . . .
C27 C 0.4410(7) -0.0559(7) 0.7972(4) 0.0363(13) Uani 1 1 d . . . . .
H27 H 0.393251 -0.007805 0.822916 0.044 Uiso 1 1 calc R U . . .
C35 C 0.5975(6) 0.3488(7) 0.9913(3) 0.0357(13) Uani 1 1 d . . . . .
H35 H 0.539337 0.357732 1.027870 0.043 Uiso 1 1 calc R U . . .
C38 C 0.2305(6) 0.3803(6) 0.8012(3) 0.0351(13) Uani 1 1 d . . . . .
H38 H 0.306569 0.471858 0.831278 0.042 Uiso 1 1 calc R U . . .
C24 C 0.3799(6) 0.3479(6) 0.5419(3) 0.0315(12) Uani 1 1 d . . . . .
H24 H 0.374181 0.423717 0.523893 0.038 Uiso 1 1 calc R U . . .
C4 C 0.8825(6) 0.5999(6) 0.5616(3) 0.0295(12) Uani 1 1 d . . . . .
C20 C 1.1727(6) 0.9015(6) 0.9513(3) 0.0336(13) Uani 1 1 d . . . . .
H20 H 1.253722 0.928895 0.926150 0.040 Uiso 1 1 calc R U . . .
C34 C 0.7324(7) 0.3645(7) 1.0146(3) 0.0356(13) Uani 1 1 d . . . . .
H34 H 0.769764 0.386915 1.067946 0.043 Uiso 1 1 calc R U . . .
C31 C 0.5658(8) -0.0892(8) 0.6937(4) 0.0443(16) Uani 1 1 d . . . . .
H31 H 0.599611 -0.067415 0.647776 0.053 Uiso 1 1 calc R U . . .
C19 C 1.1909(7) 0.9626(6) 1.0292(4) 0.0370(14) Uani 1 1 d . . . . .
H19 H 1.284371 1.033483 1.057212 0.044 Uiso 1 1 calc R U . . .
C23 C 0.3344(7) 0.2116(7) 0.4910(3) 0.0387(14) Uani 1 1 d . . . . .
H23 H 0.296902 0.193206 0.438157 0.046 Uiso 1 1 calc R U . . .
C42 C 0.1436(6) 0.1283(7) 0.7395(4) 0.0416(15) Uani 1 1 d . . . . .
H42 H 0.159391 0.045959 0.726057 0.050 Uiso 1 1 calc R U . . .
C18 C 1.0737(7) 0.9215(7) 1.0671(3) 0.0398(15) Uani 1 1 d . . . . .
H18 H 1.087418 0.961643 1.121117 0.048 Uiso 1 1 calc R U . . .
C29 C 0.5359(7) -0.2229(6) 0.7907(4) 0.0378(14) Uani 1 1 d . . . . .
H29 H 0.549947 -0.292584 0.810902 0.045 Uiso 1 1 calc R U . . .
C41 C 0.0113(7) 0.1173(7) 0.7151(4) 0.0469(16) Uani 1 1 d . . . . .
H41 H -0.064958 0.025563 0.685336 0.056 Uiso 1 1 calc R U . . .
C39 C 0.0970(7) 0.3673(7) 0.7748(4) 0.0389(14) Uani 1 1 d . . . . .
H39 H 0.082844 0.450781 0.786222 0.047 Uiso 1 1 calc R U . . .
C16 C 0.9392(6) 0.6918(7) 0.5125(4) 0.0395(14) Uani 1 1 d . . . . .
H16 H 0.993194 0.795071 0.533260 0.047 Uiso 1 1 calc R U . . .
C40 C -0.0122(6) 0.2366(7) 0.7329(3) 0.0344(13) Uani 1 1 d . . . . .
H40 H -0.103810 0.227208 0.716108 0.041 Uiso 1 1 calc R U . . .
C30 C 0.5904(8) -0.1865(8) 0.7253(4) 0.0501(18) Uani 1 1 d . . . . .
H30 H 0.645069 -0.228741 0.702182 0.060 Uiso 1 1 calc R U . . .
C28 C 0.4613(7) -0.1574(7) 0.8260(4) 0.0407(14) Uani 1 1 d . . . . .
H28 H 0.423612 -0.182469 0.870594 0.049 Uiso 1 1 calc R U . . .
C14 C 0.8376(8) 0.4811(9) 0.4032(4) 0.0480(17) Uani 1 1 d . . . . .
H14 H 0.820276 0.440776 0.348997 0.058 Uiso 1 1 calc R U . . .
C15 C 0.9162(7) 0.6317(9) 0.4341(4) 0.0463(17) Uani 1 1 d . . . . .
H15 H 0.954591 0.694035 0.400890 0.056 Uiso 1 1 calc R U . . .

loop_
_atom_site_aniso_label
_atom_site_aniso_U_11
_atom_site_aniso_U_22
_atom_site_aniso_U_33
_atom_site_aniso_U_23
_atom_site_aniso_U_13
_atom_site_aniso_U_12
Ru1 0.0188(3) 0.0192(3) 0.0215(3) 0.00386(17) 0.00248(17) 0.01104(19)
O2 0.0185(17) 0.0184(17) 0.034(2) 0.0029(15) 0.0005(14) 0.0081(14)
O1 0.0219(17) 0.0254(18) 0.0285(19) 0.0090(15) 0.0081(14) 0.0153(15)
N3 0.020(2) 0.022(2) 0.023(2) 0.0047(17) 0.0017(16) 0.0085(17)
N1 0.0166(19) 0.025(2) 0.023(2) 0.0054(17) 0.0041(16) 0.0089(17)
N4 0.0174(19) 0.020(2) 0.022(2) 0.0047(16) 0.0024(16) 0.0104(16)
O6 0.029(2) 0.045(2) 0.036(2) 0.0051(18) 0.0119(17) 0.0169(18)
N6 0.022(2) 0.035(2) 0.027(2) 0.0082(19) 0.0047(18) 0.0157(19)
N5 0.022(2) 0.022(2) 0.024(2) 0.0033(17) 0.0016(17) 0.0098(17)
N2 0.034(2) 0.023(2) 0.027(2) 0.0035(18) -0.0002(19) 0.0155(19)
O5 0.021(2) 0.066(3) 0.041(3) -0.008(2) 0.0059(18) 0.007(2)
O4 0.073(3) 0.025(2) 0.048(3) 0.012(2) 0.012(2) 0.012(2)
O3 0.059(3) 0.028(2) 0.036(2) -0.0010(18) 0.013(2) 0.017(2)
C21 0.034(3) 0.032(3) 0.024(3) -0.003(2) -0.004(2) 0.024(2)
C36 0.025(3) 0.043(3) 0.024(3) 0.005(2) 0.003(2) 0.023(2)
C7 0.024(2) 0.021(2) 0.028(3) 0.005(2) 0.004(2) 0.011(2)
C3 0.027(3) 0.037(3) 0.030(3) 0.011(2) 0.008(2) 0.020(2)
C11 0.023(3) 0.028(3) 0.033(3) 0.005(2) 0.001(2) 0.015(2)
C9 0.022(2) 0.023(2) 0.032(3) 0.006(2) 0.004(2) 0.013(2)
C6 0.024(2) 0.028(3) 0.026(3) 0.006(2) 0.005(2) 0.013(2)
C5 0.026(3) 0.025(3) 0.035(3) 0.012(2) 0.005(2) 0.008(2)
C32 0.023(2) 0.028(3) 0.028(3) 0.008(2) 0.007(2) 0.015(2)
C26 0.022(2) 0.017(2) 0.029(3) 0.004(2) 0.002(2) 0.0086(19)
C1 0.018(2) 0.024(2) 0.028(3) 0.006(2) 0.0034(19) 0.013(2)
C37 0.018(2) 0.033(3) 0.024(3) 0.008(2) 0.0041(19) 0.015(2)
C12 0.026(3) 0.031(3) 0.029(3) 0.002(2) 0.003(2) 0.012(2)
C25 0.024(2) 0.026(3) 0.028(3) 0.007(2) 0.003(2) 0.014(2)
C17 0.040(3) 0.031(3) 0.031(3) 0.007(2) 0.003(2) 0.023(3)
C10 0.029(3) 0.027(3) 0.028(3) 0.006(2) 0.002(2) 0.018(2)
C2 0.028(3) 0.030(3) 0.029(3) 0.006(2) 0.006(2) 0.017(2)
C33 0.027(3) 0.027(3) 0.034(3) 0.010(2) 0.003(2) 0.016(2)
C8 0.023(2) 0.019(2) 0.029(3) 0.005(2) 0.002(2) 0.015(2)
C13 0.043(3) 0.050(4) 0.029(3) 0.008(3) 0.007(2) 0.032(3)
C22 0.060(4) 0.031(3) 0.028(3) 0.002(2) -0.002(3) 0.028(3)
C27 0.040(3) 0.039(3) 0.041(3) 0.016(3) 0.012(3) 0.025(3)
C35 0.033(3) 0.056(4) 0.025(3) 0.010(3) 0.009(2) 0.027(3)
C38 0.037(3) 0.032(3) 0.037(3) -0.002(2) -0.003(2) 0.023(3)
C24 0.032(3) 0.034(3) 0.036(3) 0.011(2) 0.005(2) 0.022(2)
C4 0.023(3) 0.040(3) 0.033(3) 0.017(2) 0.009(2) 0.017(2)
C20 0.026(3) 0.032(3) 0.039(3) 0.003(2) 0.000(2) 0.013(2)
C34 0.038(3) 0.051(4) 0.021(3) 0.010(2) 0.002(2) 0.024(3)
C31 0.070(4) 0.055(4) 0.039(3) 0.019(3) 0.021(3) 0.052(4)
C19 0.036(3) 0.027(3) 0.040(3) -0.002(2) -0.007(3) 0.015(2)
C23 0.054(4) 0.047(4) 0.024(3) 0.007(3) -0.001(3) 0.034(3)
C42 0.031(3) 0.032(3) 0.058(4) 0.000(3) -0.005(3) 0.019(3)
C18 0.056(4) 0.036(3) 0.027(3) -0.003(2) -0.009(3) 0.027(3)
C29 0.040(3) 0.031(3) 0.048(4) 0.013(3) -0.002(3) 0.021(3)
C41 0.027(3) 0.044(4) 0.057(4) -0.003(3) -0.010(3) 0.016(3)
C39 0.044(3) 0.049(4) 0.038(3) 0.006(3) 0.004(3) 0.037(3)
C16 0.032(3) 0.049(4) 0.048(4) 0.029(3) 0.013(3) 0.021(3)
C40 0.031(3) 0.052(4) 0.029(3) 0.014(3) 0.005(2) 0.026(3)
C30 0.071(5) 0.060(4) 0.053(4) 0.020(3) 0.022(4) 0.056(4)
C28 0.043(3) 0.044(3) 0.044(4) 0.026(3) 0.014(3) 0.022(3)
C14 0.057(4) 0.083(5) 0.029(3) 0.022(3) 0.013(3) 0.051(4)
C15 0.047(4) 0.075(5) 0.043(4) 0.038(4) 0.024(3) 0.040(4)

loop_
_atom_type_symbol
_atom_type_description
_atom_type_scat_dispersion_real
_atom_type_scat_dispersion_imag
_atom_type_scat_source
C C 0.0033 0.0016 'International Tables Vol C Tables 4.2.6.8 and 6.1.1.4'
H H 0.0000 0.0000 'International Tables Vol C Tables 4.2.6.8 and 6.1.1.4'
N N 0.0061 0.0033 'International Tables Vol C Tables 4.2.6.8 and 6.1.1.4'
O O 0.0106 0.0060 'International Tables Vol C Tables 4.2.6.8 and 6.1.1.4'
Ru Ru -1.2594 0.8363 'International Tables Vol C Tables 4.2.6.8 and 6.1.1.4'

loop_
_geom_angle_atom_site_label_1
_geom_angle_atom_site_label_2
_geom_angle_atom_site_label_3
_geom_angle
_geom_angle_site_symmetry_1
_geom_angle_site_symmetry_3
_geom_angle_publ_flag
O2 Ru1 O1 85.57(14) . . ?
N3 Ru1 O2 165.81(16) . . ?
N3 Ru1 O1 87.09(15) . . ?
N3 Ru1 N1 77.11(17) . . ?
N3 Ru1 N4 102.63(17) . . ?
N1 Ru1 O2 90.76(16) . . ?
N1 Ru1 O1 90.12(15) . . ?
N1 Ru1 N4 178.62(14) . . ?
N4 Ru1 O2 89.66(15) . . ?
N4 Ru1 O1 91.23(15) . . ?
N5 Ru1 O2 88.83(16) . . ?
N5 Ru1 O1 167.06(16) . . ?
N5 Ru1 N3 100.71(18) . . ?
N5 Ru1 N1 101.64(17) . . ?
N5 Ru1 N4 77.06(16) . . ?
C8 O2 Ru1 120.5(3) . . ?
C1 O1 Ru1 120.5(3) . . ?
N2 N3 Ru1 119.9(3) . . ?
N2 N3 C26 113.6(4) . . ?
C26 N3 Ru1 125.3(3) . . ?
C21 N1 Ru1 113.0(3) . . ?
C25 N1 Ru1 128.0(4) . . ?
C25 N1 C21 118.7(4) . . ?
C36 N4 Ru1 112.4(3) . . ?
C32 N4 Ru1 128.9(3) . . ?
C32 N4 C36 118.2(4) . . ?
N5 N6 C36 111.8(4) . . ?
N6 N5 Ru1 120.3(3) . . ?
N6 N5 C37 112.8(4) . . ?
C37 N5 Ru1 125.7(3) . . ?
N3 N2 C21 112.3(4) . . ?
N1 C21 N2 116.8(5) . . ?
N1 C21 C22 123.0(5) . . ?
C22 C21 N2 120.2(5) . . ?
N4 C36 N6 116.9(5) . . ?
N4 C36 C35 123.0(5) . . ?
C35 C36 N6 120.1(5) . . ?
C12 C7 C6 119.1(4) . . ?
C8 C7 C6 120.0(4) . . ?
C8 C7 C12 120.9(5) . . ?
C13 C3 C2 119.9(5) . . ?
C13 C3 C4 120.6(5) . . ?
C4 C3 C2 119.5(5) . . ?
C10 C11 C12 120.6(5) . . ?
C10 C11 C20 119.4(5) . . ?
C20 C11 C12 120.0(5) . . ?
O6 C9 C10 121.5(5) . . ?
O6 C9 C8 119.3(5) . . ?
C10 C9 C8 119.2(4) . . ?
C5 C6 C7 118.3(5) . . ?
C1 C6 C7 119.8(5) . . ?
C1 C6 C5 121.7(5) . . ?
O4 C5 C6 121.9(5) . . ?
O4 C5 C4 119.9(5) . . ?
C6 C5 C4 118.2(5) . . ?
N4 C32 H32 119.3 . . ?
N4 C32 C33 121.5(5) . . ?
C33 C32 H32 119.3 . . ?
C27 C26 N3 119.6(5) . . ?
C31 C26 N3 119.4(5) . . ?
C31 C26 C27 121.0(5) . . ?
O1 C1 C6 123.9(5) . . ?
O1 C1 C2 115.6(4) . . ?
C6 C1 C2 120.5(5) . . ?
C38 C37 N5 119.5(5) . . ?
C42 C37 N5 119.2(5) . . ?
C42 C37 C38 121.4(5) . . ?
O5 C12 C7 121.1(5) . . ?
O5 C12 C11 119.8(5) . . ?
C7 C12 C11 119.0(5) . . ?
N1 C25 H25 119.3 . . ?
N1 C25 C24 121.3(5) . . ?
C24 C25 H25 119.3 . . ?
C10 C17 H17 119.9 . . ?
C18 C17 H17 119.9 . . ?
C18 C17 C10 120.2(6) . . ?
C11 C10 C9 119.5(5) . . ?
C11 C10 C17 120.1(5) . . ?
C17 C10 C9 120.4(5) . . ?
O3 C2 C3 122.0(5) . . ?
O3 C2 C1 119.4(5) . . ?
C3 C2 C1 118.7(5) . . ?
C32 C33 H33 119.8 . . ?
C32 C33 C34 120.3(5) . . ?
C34 C33 H33 119.8 . . ?
O2 C8 C7 123.4(5) . . ?
O2 C8 C9 116.3(4) . . ?
C7 C8 C9 120.3(4) . . ?
C3 C13 H13 120.2 . . ?
C3 C13 C14 119.6(6) . . ?
C14 C13 H13 120.2 . . ?
C21 C22 H22 120.9 . . ?
C21 C22 C23 118.1(5) . . ?
C23 C22 H22 120.9 . . ?
C26 C27 H27 120.3 . . ?
C28 C27 C26 119.5(5) . . ?
C28 C27 H27 120.3 . . ?
C36 C35 H35 121.1 . . ?
C36 C35 C34 117.8(5) . . ?
C34 C35 H35 121.1 . . ?
C37 C38 H38 120.3 . . ?
C37 C38 C39 119.3(5) . . ?
C39 C38 H38 120.3 . . ?
C25 C24 H24 120.1 . . ?
C25 C24 C23 119.9(5) . . ?
C23 C24 H24 120.1 . . ?
C3 C4 C5 121.1(5) . . ?
C3 C4 C16 119.4(5) . . ?
C16 C4 C5 119.4(5) . . ?
C11 C20 H20 120.0 . . ?
C19 C20 C11 120.1(6) . . ?
C19 C20 H20 120.0 . . ?
C33 C34 C35 119.2(5) . . ?
C33 C34 H34 120.4 . . ?
C35 C34 H34 120.4 . . ?
C26 C31 H31 120.6 . . ?
C30 C31 C26 118.7(6) . . ?
C30 C31 H31 120.6 . . ?
C20 C19 H19 119.7 . . ?
C20 C19 C18 120.7(5) . . ?
C18 C19 H19 119.7 . . ?
C22 C23 C24 119.0(5) . . ?
C22 C23 H23 120.5 . . ?
C24 C23 H23 120.5 . . ?
C37 C42 H42 120.9 . . ?
C37 C42 C41 118.3(6) . . ?
C41 C42 H42 120.9 . . ?
C17 C18 C19 119.5(6) . . ?
C17 C18 H18 120.3 . . ?
C19 C18 H18 120.3 . . ?
C30 C29 H29 120.1 . . ?
C28 C29 H29 120.1 . . ?
C28 C29 C30 119.8(5) . . ?
C42 C41 H41 119.3 . . ?
C40 C41 C42 121.5(6) . . ?
C40 C41 H41 119.3 . . ?
C38 C39 H39 119.7 . . ?
C40 C39 C38 120.5(6) . . ?
C40 C39 H39 119.7 . . ?
C4 C16 H16 120.1 . . ?
C15 C16 C4 119.8(6) . . ?
C15 C16 H16 120.1 . . ?
C41 C40 H40 120.5 . . ?
C39 C40 C41 119.0(6) . . ?
C39 C40 H40 120.5 . . ?
C31 C30 C29 120.5(6) . . ?
C31 C30 H30 119.7 . . ?
C29 C30 H30 119.7 . . ?
C27 C28 C29 120.4(6) . . ?
C27 C28 H28 119.8 . . ?
C29 C28 H28 119.8 . . ?
C13 C14 H14 120.0 . . ?
C15 C14 C13 120.0(6) . . ?
C15 C14 H14 120.0 . . ?
C16 C15 C14 120.5(6) . . ?
C16 C15 H15 119.7 . . ?
C14 C15 H15 119.7 . . ?

loop_
_geom_bond_atom_site_label_1
_geom_bond_atom_site_label_2
_geom_bond_distance
_geom_bond_site_symmetry_2
_geom_bond_publ_flag
Ru1 O2 2.072(3) . ?
Ru1 O1 2.079(3) . ?
Ru1 N3 1.980(4) . ?
Ru1 N1 2.028(4) . ?
Ru1 N4 2.030(4) . ?
Ru1 N5 1.968(4) . ?
O2 C8 1.297(6) . ?
O1 C1 1.312(6) . ?
N3 N2 1.287(6) . ?
N3 C26 1.431(6) . ?
N1 C21 1.352(7) . ?
N1 C25 1.341(7) . ?
N4 C36 1.356(7) . ?
N4 C32 1.351(6) . ?
O6 C9 1.222(6) . ?
N6 N5 1.290(6) . ?
N6 C36 1.398(7) . ?
N5 C37 1.440(6) . ?
N2 C21 1.401(7) . ?
O5 C12 1.224(7) . ?
O4 C5 1.218(7) . ?
O3 C2 1.216(7) . ?
C21 C22 1.374(8) . ?
C36 C35 1.382(8) . ?
C7 C6 1.484(7) . ?
C7 C12 1.461(7) . ?
C7 C8 1.377(7) . ?
C3 C2 1.482(8) . ?
C3 C13 1.388(8) . ?
C3 C4 1.389(8) . ?
C11 C12 1.495(8) . ?
C11 C10 1.390(8) . ?
C11 C20 1.395(8) . ?
C9 C10 1.480(7) . ?
C9 C8 1.498(7) . ?
C6 C5 1.467(7) . ?
C6 C1 1.355(7) . ?
C5 C4 1.501(8) . ?
C32 H32 0.9500 . ?
C32 C33 1.366(8) . ?
C26 C27 1.387(8) . ?
C26 C31 1.385(8) . ?
C1 C2 1.515(7) . ?
C37 C38 1.366(8) . ?
C37 C42 1.362(8) . ?
C25 H25 0.9500 . ?
C25 C24 1.371(8) . ?
C17 H17 0.9500 . ?
C17 C10 1.394(8) . ?
C17 C18 1.383(9) . ?
C33 H33 0.9500 . ?
C33 C34 1.381(8) . ?
C13 H13 0.9500 . ?
C13 C14 1.391(9) . ?
C22 H22 0.9500 . ?
C22 C23 1.380(8) . ?
C27 H27 0.9500 . ?
C27 C28 1.375(8) . ?
C35 H35 0.9500 . ?
C35 C34 1.386(8) . ?
C38 H38 0.9500 . ?
C38 C39 1.396(8) . ?
C24 H24 0.9500 . ?
C24 C23 1.391(8) . ?
C4 C16 1.403(8) . ?
C20 H20 0.9500 . ?
C20 C19 1.379(9) . ?
C34 H34 0.9500 . ?
C31 H31 0.9500 . ?
C31 C30 1.384(9) . ?
C19 H19 0.9500 . ?
C19 C18 1.391(10) . ?
C23 H23 0.9500 . ?
C42 H42 0.9500 . ?
C42 C41 1.385(8) . ?
C18 H18 0.9500 . ?
C29 H29 0.9500 . ?
C29 C30 1.389(10) . ?
C29 C28 1.379(9) . ?
C41 H41 0.9500 . ?
C41 C40 1.379(9) . ?
C39 H39 0.9500 . ?
C39 C40 1.352(10) . ?
C16 H16 0.9500 . ?
C16 C15 1.380(10) . ?
C40 H40 0.9500 . ?
C30 H30 0.9500 . ?
C28 H28 0.9500 . ?
C14 H14 0.9500 . ?
C14 C15 1.388(11) . ?
C15 H15 0.9500 . ?

loop_
_geom_torsion_atom_site_label_1
_geom_torsion_atom_site_label_2
_geom_torsion_atom_site_label_3
_geom_torsion_atom_site_label_4
_geom_torsion
_geom_torsion_site_symmetry_1
_geom_torsion_site_symmetry_2
_geom_torsion_site_symmetry_3
_geom_torsion_site_symmetry_4
_geom_torsion_publ_flag
Ru1 O2 C8 C7 79.0(6) . . . . ?
Ru1 O2 C8 C9 -102.8(4) . . . . ?
Ru1 O1 C1 C6 79.0(5) . . . . ?
Ru1 O1 C1 C2 -102.6(4) . . . . ?
Ru1 N3 N2 C21 -7.3(6) . . . . ?
Ru1 N3 C26 C27 61.6(6) . . . . ?
Ru1 N3 C26 C31 -117.9(5) . . . . ?
Ru1 N1 C21 N2 6.3(6) . . . . ?
Ru1 N1 C21 C22 -174.9(5) . . . . ?
Ru1 N1 C25 C24 172.7(4) . . . . ?
Ru1 N4 C36 N6 9.3(6) . . . . ?
Ru1 N4 C36 C35 -172.9(5) . . . . ?
Ru1 N4 C32 C33 170.3(4) . . . . ?
Ru1 N5 C37 C38 -103.0(5) . . . . ?
Ru1 N5 C37 C42 77.6(6) . . . . ?
O1 C1 C2 O3 -2.2(7) . . . . ?
O1 C1 C2 C3 178.9(4) . . . . ?
N3 N2 C21 N1 0.3(7) . . . . ?
N3 N2 C21 C22 -178.5(5) . . . . ?
N3 C26 C27 C28 177.9(5) . . . . ?
N3 C26 C31 C30 179.4(6) . . . . ?
N1 C21 C22 C23 1.4(10) . . . . ?
N1 C25 C24 C23 1.2(8) . . . . ?
N4 C36 C35 C34 1.4(9) . . . . ?
N4 C32 C33 C34 1.1(8) . . . . ?
O6 C9 C10 C11 -173.0(5) . . . . ?
O6 C9 C10 C17 4.4(8) . . . . ?
O6 C9 C8 O2 -3.5(7) . . . . ?
O6 C9 C8 C7 174.8(5) . . . . ?
N6 N5 C37 C38 64.7(6) . . . . ?
N6 N5 C37 C42 -114.7(6) . . . . ?
N6 C36 C35 C34 179.1(6) . . . . ?
N5 N6 C36 N4 -1.1(7) . . . . ?
N5 N6 C36 C35 -178.9(5) . . . . ?
N5 C37 C38 C39 -178.6(5) . . . . ?
N5 C37 C42 C41 177.5(6) . . . . ?
N2 N3 C26 C27 -131.2(5) . . . . ?
N2 N3 C26 C31 49.3(7) . . . . ?
N2 C21 C22 C23 -179.9(6) . . . . ?
O4 C5 C4 C3 -170.8(6) . . . . ?
O4 C5 C4 C16 7.8(8) . . . . ?
C21 N1 C25 C24 -0.6(7) . . . . ?
C21 C22 C23 C24 -0.7(10) . . . . ?
C36 N4 C32 C33 -1.2(7) . . . . ?
C36 N6 N5 Ru1 -8.5(6) . . . . ?
C36 N6 N5 C37 -177.0(4) . . . . ?
C36 C35 C34 C33 -1.6(9) . . . . ?
C7 C6 C5 O4 -2.6(8) . . . . ?
C7 C6 C5 C4 179.8(4) . . . . ?
C7 C6 C1 O1 -3.5(7) . . . . ?
C7 C6 C1 C2 178.1(4) . . . . ?
C3 C13 C14 C15 1.3(9) . . . . ?
C3 C4 C16 C15 1.8(8) . . . . ?
C11 C20 C19 C18 1.3(9) . . . . ?
C6 C7 C12 O5 -6.0(8) . . . . ?
C6 C7 C12 C11 177.6(5) . . . . ?
C6 C7 C8 O2 -1.8(7) . . . . ?
C6 C7 C8 C9 -179.9(4) . . . . ?
C6 C5 C4 C3 6.8(8) . . . . ?
C6 C5 C4 C16 -174.7(5) . . . . ?
C6 C1 C2 O3 176.3(5) . . . . ?
C6 C1 C2 C3 -2.6(7) . . . . ?
C5 C6 C1 O1 -177.6(5) . . . . ?
C5 C6 C1 C2 4.0(7) . . . . ?
C5 C4 C16 C15 -176.8(5) . . . . ?
C32 N4 C36 N6 -177.8(5) . . . . ?
C32 N4 C36 C35 0.0(8) . . . . ?
C32 C33 C34 C35 0.4(9) . . . . ?
C26 N3 N2 C21 -175.3(4) . . . . ?
C26 C27 C28 C29 2.7(10) . . . . ?
C26 C31 C30 C29 2.6(11) . . . . ?
C1 C6 C5 O4 171.6(6) . . . . ?
C1 C6 C5 C4 -6.0(8) . . . . ?
C37 C38 C39 C40 1.0(10) . . . . ?
C37 C42 C41 C40 1.3(11) . . . . ?
C12 C7 C6 C5 -64.1(7) . . . . ?
C12 C7 C6 C1 121.6(5) . . . . ?
C12 C7 C8 O2 -178.2(5) . . . . ?
C12 C7 C8 C9 3.6(7) . . . . ?
C12 C11 C10 C9 -7.0(7) . . . . ?
C12 C11 C10 C17 175.6(5) . . . . ?
C12 C11 C20 C19 -177.3(5) . . . . ?
C25 N1 C21 N2 -179.5(5) . . . . ?
C25 N1 C21 C22 -0.7(8) . . . . ?
C25 C24 C23 C22 -0.5(9) . . . . ?
C10 C11 C12 O5 -168.8(6) . . . . ?
C10 C11 C12 C7 7.7(8) . . . . ?
C10 C11 C20 C19 1.2(8) . . . . ?
C10 C9 C8 O2 178.9(4) . . . . ?
C10 C9 C8 C7 -2.8(7) . . . . ?
C10 C17 C18 C19 0.3(8) . . . . ?
C2 C3 C13 C14 -177.4(5) . . . . ?
C2 C3 C4 C5 -5.6(8) . . . . ?
C2 C3 C4 C16 175.8(5) . . . . ?
C8 C7 C6 C5 119.4(5) . . . . ?
C8 C7 C6 C1 -55.0(7) . . . . ?
C8 C7 C12 O5 170.5(6) . . . . ?
C8 C7 C12 C11 -6.0(8) . . . . ?
C8 C9 C10 C11 4.6(7) . . . . ?
C8 C9 C10 C17 -178.1(4) . . . . ?
C13 C3 C2 O3 2.4(8) . . . . ?
C13 C3 C2 C1 -178.7(5) . . . . ?
C13 C3 C4 C5 176.5(5) . . . . ?
C13 C3 C4 C16 -2.0(8) . . . . ?
C13 C14 C15 C16 -1.5(10) . . . . ?
C27 C26 C31 C30 -0.1(10) . . . . ?
C38 C37 C42 C41 -2.0(10) . . . . ?
C38 C39 C40 C41 -1.7(10) . . . . ?
C4 C3 C2 O3 -175.5(5) . . . . ?
C4 C3 C2 C1 3.5(7) . . . . ?
C4 C3 C13 C14 0.5(8) . . . . ?
C4 C16 C15 C14 0.0(9) . . . . ?
C20 C11 C12 O5 9.8(9) . . . . ?
C20 C11 C12 C7 -173.7(5) . . . . ?
C20 C11 C10 C9 174.4(5) . . . . ?
C20 C11 C10 C17 -2.9(8) . . . . ?
C20 C19 C18 C17 -2.0(9) . . . . ?
C31 C26 C27 C28 -2.5(9) . . . . ?
C42 C37 C38 C39 0.9(9) . . . . ?
C42 C41 C40 C39 0.5(11) . . . . ?
C18 C17 C10 C11 2.1(8) . . . . ?
C18 C17 C10 C9 -175.2(5) . . . . ?
C30 C29 C28 C27 -0.3(10) . . . . ?
C28 C29 C30 C31 -2.5(11) . . . . ?

loop_
_smtbx_masks_void_nr
_smtbx_masks_void_average_x
_smtbx_masks_void_average_y
_smtbx_masks_void_average_z
_smtbx_masks_void_volume
_smtbx_masks_void_count_electrons
_smtbx_masks_void_content
1 0.000 0.000 0.500 25.6 2.4 ?
2 0.500 0.000 0.000 17.3 0.3 ?
